data_2231233
loop_
_publ_author_name
'Wang, Qiang'
'Zhao, Xing'
'Lou, Haipeng'
'Wang, Mengyan'

_publ_section_title
;
 1,4-Bis[(2-ethyl-1<i>H</i>-benzimidazol-1-yl)methyl]benzene
;
_journal_coeditor_code NG5188
_journal_issue 8
_journal_name_full 'Acta Crystallographica Section E'
_journal_page_first o1899
_journal_paper_doi 10.1107/S1600536811025402
_journal_volume 67
_journal_year 2011
_chemical_formula_iupac 'C26 H26 N4'
_chemical_formula_moiety 'C26 H26 N4'
_chemical_formula_sum 'C26 H26 N4'
_chemical_formula_weight 394.51
_chemical_name_systematic
;
1,4-Bis[(2-ethyl-1<i>H</i>-benzimidazol-1-yl)methyl]benzene
;
_space_group_IT_number 19
_symmetry_cell_setting orthorhombic
_symmetry_space_group_name_Hall 'P 2ac 2ab'
_symmetry_space_group_name_H-M 'P 21 21 21'
_atom_sites_solution_hydrogens geom
_atom_sites_solution_primary direct
_atom_sites_solution_secondary difmap
_audit_creation_method SHELXL-97
_cell_angle_alpha 90.00
_cell_angle_beta 90.00
_cell_angle_gamma 90.00
_cell_formula_units_Z 4
_cell_length_a 10.300(2)
_cell_length_b 11.437(2)
_cell_length_c 17.809(4)
_cell_measurement_temperature 298(2)
_cell_measurement_theta_max 25.0
_cell_measurement_theta_min 2.1
_cell_volume 2097.9(7)
_computing_cell_refinement 'SAINT (Bruker, 2001)'
_computing_data_collection 'APEX2 (Bruker, 2003)'
_computing_data_reduction 'SAINT (Bruker, 2001)'
_computing_molecular_graphics 'SHELXTL (Sheldrick, 2008)'
_computing_publication_material 'SHELXTL (Sheldrick, 2008)'
_computing_structure_refinement 'SHELXL97 (Sheldrick, 2008)'
_computing_structure_solution 'SHELXS97 (Sheldrick, 2008)'
_diffrn_ambient_temperature 298(2)
_diffrn_measured_fraction_theta_full 0.999
_diffrn_measured_fraction_theta_max 0.999
_diffrn_measurement_device_type 'Bruker SMART APEX'
_diffrn_measurement_method '\f and \w scans'
_diffrn_radiation_monochromator graphite
_diffrn_radiation_source 'fine-focus sealed tube'
_diffrn_radiation_type MoK\a
_diffrn_radiation_wavelength 0.71073
_diffrn_reflns_av_R_equivalents 0.0530
_diffrn_reflns_av_sigmaI/netI 0.0397
_diffrn_reflns_limit_h_max 11
_diffrn_reflns_limit_h_min -13
_diffrn_reflns_limit_k_max 15
_diffrn_reflns_limit_k_min -13
_diffrn_reflns_limit_l_max 23
_diffrn_reflns_limit_l_min -23
_diffrn_reflns_number 16782
_diffrn_reflns_theta_full 27.89
_diffrn_reflns_theta_max 27.89
_diffrn_reflns_theta_min 2.12
_exptl_absorpt_coefficient_mu 0.075
_exptl_absorpt_correction_T_max 0.989
_exptl_absorpt_correction_T_min 0.986
_exptl_absorpt_correction_type multi-scan
_exptl_absorpt_process_details '(SADABS; Sheldrick, 2003)'
_exptl_crystal_colour Colorless
_exptl_crystal_density_diffrn 1.249
_exptl_crystal_density_method 'not measured'
_exptl_crystal_description block
_exptl_crystal_F_000 840
_exptl_crystal_size_max 0.20
_exptl_crystal_size_mid 0.16
_exptl_crystal_size_min 0.15
_refine_diff_density_max 0.130
_refine_diff_density_min -0.187
_refine_ls_extinction_method none
_refine_ls_goodness_of_fit_ref 1.041
_refine_ls_hydrogen_treatment constr
_refine_ls_matrix_type full
_refine_ls_number_parameters 273
_refine_ls_number_reflns 2829
_refine_ls_number_restraints 0
_refine_ls_restrained_S_all 1.041
_refine_ls_R_factor_all 0.0892
_refine_ls_R_factor_gt 0.0758
_refine_ls_shift/su_max 0.002
_refine_ls_shift/su_mean 0.000
_refine_ls_structure_factor_coef Fsqd
_refine_ls_weighting_details 'calc w=1/[\s^2^(Fo^2^)+(0.0508P)^2^+1.0000P] where P=(Fo^2^+2Fc^2^)/3'
_refine_ls_weighting_scheme calc
_refine_ls_wR_factor_gt 0.1451
_refine_ls_wR_factor_ref 0.1531
_reflns_number_gt 2488
_reflns_number_total 2829
_reflns_threshold_expression I>2sigma(I)
_cod_data_source_file ng5188.cif
_cod_data_source_block I
_cod_original_cell_volume 2098.0(7)
_cod_database_code 2231233
_cod_database_fobs_code 2231233

loop_
_symmetry_equiv_pos_as_xyz
'x, y, z'
'-x+1/2, -y, z+1/2'
'x+1/2, -y+1/2, -z'
'-x, y+1/2, -z+1/2'

loop_
_atom_site_type_symbol
_atom_site_label
_atom_site_fract_x
_atom_site_fract_y
_atom_site_fract_z
_atom_site_U_iso_or_equiv
_atom_site_adp_type
_atom_site_calc_flag
_atom_site_refinement_flags
_atom_site_occupancy
_atom_site_symmetry_multiplicity
C C1 0.7649(6) 0.2700(5) 0.3958(3) 0.0931(19) Uani d . 1 1
H H1A 0.7571 0.1868 0.4012 0.140 Uiso calc R 1 1
H H1B 0.7173 0.3081 0.4351 0.140 Uiso calc R 1 1
H H1C 0.8547 0.2919 0.3988 0.140 Uiso calc R 1 1
C C2 0.8228(5) 0.9074(4) 0.3524(3) 0.0684(13) Uani d . 1 1
H H2A 0.8441 0.9889 0.3563 0.103 Uiso calc R 1 1
H H2B 0.8855 0.8621 0.3796 0.103 Uiso calc R 1 1
H H2C 0.7380 0.8942 0.3730 0.103 Uiso calc R 1 1
C C3 0.7113(5) 0.3063(4) 0.3214(3) 0.0656(12) Uani d . 1 1
H H3A 0.6210 0.2828 0.3188 0.079 Uiso calc R 1 1
H H3B 0.7142 0.3909 0.3180 0.079 Uiso calc R 1 1
C C4 0.4406(5) 1.0546(4) 0.0497(3) 0.0729(14) Uani d . 1 1
H H4 0.4007 1.0658 0.0034 0.087 Uiso calc R 1 1
C C5 0.3894(5) 1.1102(4) 0.1121(3) 0.0676(13) Uani d . 1 1
H H5 0.3159 1.1567 0.1068 0.081 Uiso calc R 1 1
C C6 0.9239(5) 0.1282(4) 0.0326(3) 0.0688(13) Uani d . 1 1
H H6 0.9285 0.1148 -0.0188 0.083 Uiso calc R 1 1
C C7 1.0183(5) 0.0806(4) 0.0793(3) 0.0681(13) Uani d . 1 1
H H7 1.0848 0.0364 0.0582 0.082 Uiso calc R 1 1
C C8 0.5478(5) 0.9837(4) 0.0534(3) 0.0648(12) Uani d . 1 1
H H8 0.5806 0.9463 0.0111 0.078 Uiso calc R 1 1
C C9 0.8237(4) 0.1949(4) 0.0606(2) 0.0586(11) Uani d . 1 1
H H9 0.7607 0.2275 0.0296 0.070 Uiso calc R 1 1
C C10 0.8240(4) 0.8715(4) 0.2708(2) 0.0567(11) Uani d . 1 1
H H10A 0.9077 0.8915 0.2494 0.068 Uiso calc R 1 1
H H10B 0.8145 0.7872 0.2679 0.068 Uiso calc R 1 1
C C11 1.0161(4) 0.0968(4) 0.1559(3) 0.0586(11) Uani d . 1 1
H H11 1.0800 0.0649 0.1866 0.070 Uiso calc R 1 1
C C12 0.7925(4) 0.8299(3) 0.1041(2) 0.0528(10) Uani d . 1 1
H H12A 0.8825 0.8395 0.1190 0.063 Uiso calc R 1 1
H H12B 0.7856 0.8511 0.0515 0.063 Uiso calc R 1 1
C C13 0.6274(4) 0.6663(3) 0.1021(2) 0.0473(9) Uani d . 1 1
H H13 0.5662 0.7196 0.0847 0.057 Uiso calc R 1 1
C C14 0.8429(4) 0.6215(3) 0.1381(2) 0.0494(10) Uani d . 1 1
H H14 0.9287 0.6438 0.1459 0.059 Uiso calc R 1 1
C C15 0.5904(4) 0.5521(3) 0.1160(2) 0.0463(9) Uani d . 1 1
H H15 0.5044 0.5301 0.1085 0.056 Uiso calc R 1 1
C C16 0.4456(4) 1.0978(3) 0.1817(3) 0.0551(10) Uani d . 1 1
H H16 0.4118 1.1361 0.2234 0.066 Uiso calc R 1 1
C C17 0.6048(4) 0.9707(3) 0.1238(2) 0.0481(10) Uani d . 1 1
C C18 0.7536(4) 0.7026(3) 0.1137(2) 0.0429(9) Uani d . 1 1
C C19 0.8053(4) 0.5061(3) 0.1511(2) 0.0479(9) Uani d . 1 1
H H19 0.8670 0.4522 0.1671 0.058 Uiso calc R 1 1
N N4 0.6289(3) 0.9968(3) 0.25067(19) 0.0487(8) Uani d . 1 1
C C20 0.8219(4) 0.2108(3) 0.1384(2) 0.0438(9) Uani d . 1 1
C C21 0.7811(4) 0.2564(3) 0.2563(2) 0.0450(9) Uani d . 1 1
C C22 0.6790(4) 0.4702(3) 0.1407(2) 0.0409(8) Uani d . 1 1
C C23 0.9151(4) 0.1625(3) 0.1859(2) 0.0460(9) Uani d . 1 1
C C24 0.5549(4) 1.0261(3) 0.1880(2) 0.0462(9) Uani d . 1 1
N N3 0.7116(3) 0.9081(3) 0.14849(19) 0.0469(8) Uani d . 1 1
C C25 0.7199(4) 0.9271(3) 0.2246(2) 0.0462(9) Uani d . 1 1
N N1 0.8875(3) 0.1927(3) 0.25983(19) 0.0512(8) Uani d . 1 1
N N2 0.7370(3) 0.2705(2) 0.18419(18) 0.0431(7) Uani d . 1 1
C C26 0.6341(4) 0.3469(3) 0.1584(2) 0.0476(9) Uani d . 1 1
H H26A 0.5673 0.3506 0.1966 0.057 Uiso calc R 1 1
H H26B 0.5955 0.3134 0.1136 0.057 Uiso calc R 1 1

loop_
_atom_site_aniso_label
_atom_site_aniso_U_11
_atom_site_aniso_U_22
_atom_site_aniso_U_33
_atom_site_aniso_U_12
_atom_site_aniso_U_13
_atom_site_aniso_U_23
C1 0.117(5) 0.110(4) 0.052(3) 0.041(4) 0.011(3) -0.003(3)
C2 0.081(3) 0.068(3) 0.056(3) 0.009(3) -0.011(3) 0.004(2)
C3 0.067(3) 0.069(3) 0.061(3) 0.018(2) 0.008(2) -0.004(2)
C4 0.090(4) 0.064(3) 0.064(3) 0.000(3) -0.021(3) 0.010(3)
C5 0.062(3) 0.056(3) 0.085(4) 0.000(2) -0.015(3) 0.014(3)
C6 0.084(4) 0.065(3) 0.058(3) -0.004(3) 0.016(3) -0.004(2)
C7 0.068(3) 0.059(3) 0.078(3) 0.003(2) 0.020(3) -0.011(2)
C8 0.084(3) 0.052(2) 0.058(3) 0.002(2) -0.007(3) 0.003(2)
C9 0.060(3) 0.057(2) 0.058(3) -0.008(2) 0.000(2) 0.003(2)
C10 0.058(3) 0.054(2) 0.058(3) 0.009(2) -0.005(2) -0.001(2)
C11 0.049(2) 0.052(2) 0.074(3) 0.005(2) 0.004(2) -0.004(2)
C12 0.065(3) 0.037(2) 0.056(2) -0.0053(19) 0.012(2) 0.0022(18)
C13 0.051(2) 0.041(2) 0.051(2) 0.0031(18) -0.0063(19) 0.0059(17)
C14 0.041(2) 0.042(2) 0.065(3) -0.0067(17) 0.0014(19) -0.0016(18)
C15 0.041(2) 0.044(2) 0.054(2) -0.0034(17) -0.0085(18) -0.0004(18)
C16 0.051(2) 0.044(2) 0.070(3) -0.0003(19) -0.001(2) 0.007(2)
C17 0.060(3) 0.0322(18) 0.052(2) -0.0064(18) 0.000(2) 0.0065(16)
C18 0.052(2) 0.0358(18) 0.041(2) -0.0026(17) 0.0066(18) -0.0046(15)
C19 0.042(2) 0.0382(19) 0.063(2) 0.0003(17) -0.0072(19) 0.0028(18)
N4 0.0480(18) 0.0435(17) 0.0546(19) -0.0018(15) 0.0026(16) -0.0025(15)
C20 0.050(2) 0.0317(17) 0.049(2) -0.0045(16) 0.0024(19) 0.0028(16)
C21 0.048(2) 0.041(2) 0.045(2) -0.0006(18) 0.0005(17) 0.0027(17)
C22 0.044(2) 0.0409(19) 0.0380(18) 0.0006(16) -0.0033(16) -0.0016(15)
C23 0.044(2) 0.0373(19) 0.057(2) -0.0043(16) 0.0030(19) -0.0010(17)
C24 0.049(2) 0.0367(18) 0.054(2) -0.0081(17) -0.0017(19) 0.0057(17)
N3 0.056(2) 0.0364(16) 0.0484(18) 0.0004(15) 0.0037(16) 0.0001(14)
C25 0.051(2) 0.039(2) 0.049(2) -0.0043(18) 0.0016(18) 0.0004(16)
N1 0.0480(19) 0.0485(19) 0.057(2) 0.0046(16) 0.0009(16) -0.0002(16)
N2 0.0432(17) 0.0356(15) 0.0504(18) 0.0028(13) -0.0008(15) 0.0022(14)
C26 0.045(2) 0.0358(18) 0.062(2) 0.0002(17) -0.0034(19) 0.0048(17)

loop_
_atom_type_symbol
_atom_type_description
_atom_type_scat_dispersion_real
_atom_type_scat_dispersion_imag
_atom_type_scat_source
C C 0.0033 0.0016 'International Tables Vol C Tables 4.2.6.8 and 6.1.1.4'
H H 0.0000 0.0000 'International Tables Vol C Tables 4.2.6.8 and 6.1.1.4'
N N 0.0061 0.0033 'International Tables Vol C Tables 4.2.6.8 and 6.1.1.4'

loop_
_geom_angle_atom_site_label_1
_geom_angle_atom_site_label_2
_geom_angle_atom_site_label_3
_geom_angle
C3 C1 H1A 109.5
C3 C1 H1B 109.5
H1A C1 H1B 109.5
C3 C1 H1C 109.5
H1A C1 H1C 109.5
H1B C1 H1C 109.5
C10 C2 H2A 109.5
C10 C2 H2B 109.5
H2A C2 H2B 109.5
C10 C2 H2C 109.5
H2A C2 H2C 109.5
H2B C2 H2C 109.5
C21 C3 C1 114.1(4)
C21 C3 H3A 108.7
C1 C3 H3A 108.7
C21 C3 H3B 108.7
C1 C3 H3B 108.7
H3A C3 H3B 107.6
C8 C4 C5 122.7(5)
C8 C4 H4 118.6
C5 C4 H4 118.6
C16 C5 C4 121.0(5)
C16 C5 H5 119.5
C4 C5 H5 119.5
C9 C6 C7 121.6(4)
C9 C6 H6 119.2
C7 C6 H6 119.2
C11 C7 C6 121.9(4)
C11 C7 H7 119.1
C6 C7 H7 119.1
C4 C8 C17 116.5(5)
C4 C8 H8 121.8
C17 C8 H8 121.8
C6 C9 C20 116.2(4)
C6 C9 H9 121.9
C20 C9 H9 121.9
C25 C10 C2 114.1(4)
C25 C10 H10A 108.7
C2 C10 H10A 108.7
C25 C10 H10B 108.7
C2 C10 H10B 108.7
H10A C10 H10B 107.6
C7 C11 C23 117.8(4)
C7 C11 H11 121.1
C23 C11 H11 121.1
N3 C12 C18 112.1(3)
N3 C12 H12A 109.2
C18 C12 H12A 109.2
N3 C12 H12B 109.2
C18 C12 H12B 109.2
H12A C12 H12B 107.9
C18 C13 C15 121.1(4)
C18 C13 H13 119.5
C15 C13 H13 119.5
C18 C14 C19 120.3(4)
C18 C14 H14 119.8
C19 C14 H14 119.8
C13 C15 C22 121.1(4)
C13 C15 H15 119.5
C22 C15 H15 119.5
C5 C16 C24 118.1(4)
C5 C16 H16 120.9
C24 C16 H16 120.9
N3 C17 C8 132.6(4)
N3 C17 C24 105.4(3)
C8 C17 C24 122.0(4)
C13 C18 C14 118.3(3)
C13 C18 C12 121.3(4)
C14 C18 C12 120.3(4)
C22 C19 C14 121.5(4)
C22 C19 H19 119.3
C14 C19 H19 119.3
C25 N4 C24 104.6(3)
N2 C20 C9 131.3(4)
N2 C20 C23 105.9(3)
C9 C20 C23 122.8(4)
N1 C21 N2 112.6(3)
N1 C21 C3 125.5(4)
N2 C21 C3 121.9(3)
C19 C22 C15 117.7(3)
C19 C22 C26 122.5(3)
C15 C22 C26 119.7(3)
C11 C23 N1 130.6(4)
C11 C23 C20 119.8(4)
N1 C23 C20 109.6(3)
N4 C24 C16 130.3(4)
N4 C24 C17 110.1(3)
C16 C24 C17 119.6(4)
C25 N3 C17 106.3(3)
C25 N3 C12 126.6(4)
C17 N3 C12 126.9(3)
N4 C25 N3 113.5(4)
N4 C25 C10 125.1(4)
N3 C25 C10 121.4(4)
C21 N1 C23 105.2(3)
C21 N2 C20 106.6(3)
C21 N2 C26 127.6(3)
C20 N2 C26 125.1(3)
N2 C26 C22 113.8(3)
N2 C26 H26A 108.8
C22 C26 H26A 108.8
N2 C26 H26B 108.8
C22 C26 H26B 108.8
H26A C26 H26B 107.7

loop_
_geom_bond_atom_site_label_1
_geom_bond_atom_site_label_2
_geom_bond_distance
C1 C3 1.492(6)
C1 H1A 0.9600
C1 H1B 0.9600
C1 H1C 0.9600
C2 C10 1.510(6)
C2 H2A 0.9600
C2 H2B 0.9600
C2 H2C 0.9600
C3 C21 1.479(5)
C3 H3A 0.9700
C3 H3B 0.9700
C4 C8 1.371(7)
C4 C5 1.384(7)
C4 H4 0.9300
C5 C16 1.376(6)
C5 H5 0.9300
C6 C9 1.377(6)
C6 C7 1.391(7)
C6 H6 0.9300
C7 C11 1.378(6)
C7 H7 0.9300
C8 C17 1.393(6)
C8 H8 0.9300
C9 C20 1.396(6)
C9 H9 0.9300
C10 C25 1.495(5)
C10 H10A 0.9700
C10 H10B 0.9700
C11 C23 1.390(5)
C11 H11 0.9300
C12 N3 1.456(5)
C12 C18 1.520(5)
C12 H12A 0.9700
C12 H12B 0.9700
C13 C18 1.380(5)
C13 C15 1.383(5)
C13 H13 0.9300
C14 C18 1.376(5)
C14 C19 1.395(5)
C14 H14 0.9300
C15 C22 1.380(5)
C15 H15 0.9300
C16 C24 1.397(5)
C16 H16 0.9300
C17 N3 1.384(5)
C17 C24 1.404(5)
C19 C22 1.377(5)
C19 H19 0.9300
N4 C25 1.316(5)
N4 C24 1.393(5)
C20 N2 1.377(5)
C20 C23 1.394(5)
C21 N1 1.317(5)
C21 N2 1.372(5)
C22 C26 1.516(5)
C23 N1 1.390(5)
N3 C25 1.375(5)
N2 C26 1.449(4)
C26 H26A 0.9700
C26 H26B 0.9700

loop_
_geom_torsion_atom_site_label_1
_geom_torsion_atom_site_label_2
_geom_torsion_atom_site_label_3
_geom_torsion_atom_site_label_4
_geom_torsion
C8 C4 C5 C16 0.8(7)
C9 C6 C7 C11 0.4(7)
C5 C4 C8 C17 -0.6(7)
C7 C6 C9 C20 -0.5(7)
C6 C7 C11 C23 0.4(7)
C18 C13 C15 C22 -1.1(6)
C4 C5 C16 C24 -0.9(6)
C4 C8 C17 N3 -179.8(4)
C4 C8 C17 C24 0.6(6)
C15 C13 C18 C14 1.3(6)
C15 C13 C18 C12 -175.4(4)
C19 C14 C18 C13 -0.5(6)
C19 C14 C18 C12 176.3(4)
N3 C12 C18 C13 53.7(5)
N3 C12 C18 C14 -123.0(4)
C18 C14 C19 C22 -0.5(6)
C6 C9 C20 N2 -179.5(4)
C6 C9 C20 C23 -0.2(6)
C1 C3 C21 N1 -5.2(7)
C1 C3 C21 N2 173.1(4)
C14 C19 C22 C15 0.8(6)
C14 C19 C22 C26 -176.7(4)
C13 C15 C22 C19 0.0(6)
C13 C15 C22 C26 177.6(4)
C7 C11 C23 N1 179.7(4)
C7 C11 C23 C20 -1.1(6)
N2 C20 C23 C11 -179.6(3)
C9 C20 C23 C11 1.0(6)
N2 C20 C23 N1 -0.2(4)
C9 C20 C23 N1 -179.7(4)
C25 N4 C24 C16 -179.8(4)
C25 N4 C24 C17 0.3(4)
C5 C16 C24 N4 -178.9(4)
C5 C16 C24 C17 0.9(5)
N3 C17 C24 N4 -0.6(4)
C8 C17 C24 N4 179.1(4)
N3 C17 C24 C16 179.5(3)
C8 C17 C24 C16 -0.8(6)
C8 C17 N3 C25 -179.0(4)
C24 C17 N3 C25 0.7(4)
C8 C17 N3 C12 -3.7(7)
C24 C17 N3 C12 176.0(3)
C18 C12 N3 C25 77.0(5)
C18 C12 N3 C17 -97.5(4)
C24 N4 C25 N3 0.1(4)
C24 N4 C25 C10 -179.7(4)
C17 N3 C25 N4 -0.5(4)
C12 N3 C25 N4 -175.9(3)
C17 N3 C25 C10 179.3(3)
C12 N3 C25 C10 3.9(6)
C2 C10 C25 N4 -3.5(6)
C2 C10 C25 N3 176.8(4)
N2 C21 N1 C23 -0.3(4)
C3 C21 N1 C23 178.1(4)
C11 C23 N1 C21 179.6(4)
C20 C23 N1 C21 0.3(4)
N1 C21 N2 C20 0.2(4)
C3 C21 N2 C20 -178.3(4)
N1 C21 N2 C26 -171.1(3)
C3 C21 N2 C26 10.4(6)
C9 C20 N2 C21 179.4(4)
C23 C20 N2 C21 0.0(4)
C9 C20 N2 C26 -9.0(6)
C23 C20 N2 C26 171.6(3)
C21 N2 C26 C22 86.5(5)
C20 N2 C26 C22 -83.2(4)
C19 C22 C26 N2 -2.2(6)
C15 C22 C26 N2 -179.6(3)

loop_
_cod_related_entry_id
_cod_related_entry_database
_cod_related_entry_code
1 ChemSpider 3849781
